data_2016262
loop_
_publ_author_name
'Gustavo Portalone'
'Marcello Colapietro'

_publ_section_title
;
 An unusual <i>syn</i> conformation of 5-formyluracil stabilized by
 supramolecular interactions
;
_journal_coeditor_code HJ3051
_journal_issue 11
_journal_name_full 'Acta Crystallographica Section C'
_journal_page_first o650
_journal_page_last o654
_journal_paper_doi 10.1107/S0108270107045659
_journal_volume 63
_journal_year 2007
_chemical_formula_iupac 'C5 H4 N2 O3'
_chemical_formula_moiety 'C5 H4 N2 O3'
_chemical_formula_sum 'C5 H4 N2 O3'
_chemical_formula_weight 140.10
_chemical_melting_point 593
_chemical_name_common 5-Formyluracil
_chemical_name_systematic
;
2,4-dioxo-1,2,3,4-tetrahydropyrimidine-5-carbaldehyde
;
_space_group_IT_number 36
_symmetry_cell_setting orthorhombic
_symmetry_space_group_name_Hall 'C 2c -2'
_symmetry_space_group_name_H-M 'C m c 21'
_atom_sites_solution_hydrogens geom
_atom_sites_solution_primary direct
_atom_sites_solution_secondary difmap
_audit_creation_method SHELXL97
_cell_angle_alpha 90.00
_cell_angle_beta 90.00
_cell_angle_gamma 90.00
_cell_formula_units_Z 4
_cell_length_a 6.2840(5)
_cell_length_b 6.7050(6)
_cell_length_c 12.8302(9)
_cell_measurement_reflns_used 64
_cell_measurement_temperature 298(2)
_cell_measurement_theta_max 21
_cell_measurement_theta_min 15
_cell_volume 540.59(8)
_computing_cell_refinement 'XCS (Colapietro <i>et al.</i>,  1992)'
_computing_data_collection 'XCS (Colapietro <i>et al.</i>,  1992)'
_computing_data_reduction 'XCS (Colapietro <i>et al.</i>,  1992)'
_computing_molecular_graphics 'ORTEP-3 (Farrugia, 1997)'
_computing_publication_material 'SHELXL97 (Sheldrick, 1997)'
_computing_structure_refinement 'SHELXL97 (Sheldrick, 1997)'
_computing_structure_solution 'SIR97 (Altomare <i>et al.</i>,  1999)'
_diffrn_ambient_temperature 298(2)
_diffrn_measured_fraction_theta_full 0.967
_diffrn_measured_fraction_theta_max 0.922
_diffrn_measurement_device_type 'Huber CS single-crystal'
_diffrn_measurement_method \w
_diffrn_radiation_monochromator graphite
_diffrn_radiation_source 'X-ray tube'
_diffrn_radiation_type MoK\a
_diffrn_radiation_wavelength 0.71069
_diffrn_reflns_av_R_equivalents 0.0455
_diffrn_reflns_av_sigmaI/netI 0.0318
_diffrn_reflns_limit_h_max 8
_diffrn_reflns_limit_h_min 0
_diffrn_reflns_limit_k_max 9
_diffrn_reflns_limit_k_min 0
_diffrn_reflns_limit_l_max 18
_diffrn_reflns_limit_l_min 0
_diffrn_reflns_number 710
_diffrn_reflns_theta_full 25.00
_diffrn_reflns_theta_max 30.0
_diffrn_reflns_theta_min 3.18
_diffrn_standards_decay_% 2
_diffrn_standards_interval_count 97
_diffrn_standards_number 3
_exptl_absorpt_coefficient_mu 0.146
_exptl_absorpt_correction_type none
_exptl_crystal_colour colourless
_exptl_crystal_density_diffrn 1.721
_exptl_crystal_density_method 'not measured'
_exptl_crystal_description tablet
_exptl_crystal_F_000 288
_exptl_crystal_size_max 0.20
_exptl_crystal_size_mid 0.10
_exptl_crystal_size_min 0.10
_refine_diff_density_max 0.287
_refine_diff_density_min -0.262
_refine_ls_extinction_method none
_refine_ls_goodness_of_fit_ref 1.081
_refine_ls_hydrogen_treatment constr
_refine_ls_matrix_type full
_refine_ls_number_parameters 61
_refine_ls_number_reflns 413
_refine_ls_number_restraints 1
_refine_ls_restrained_S_all 1.079
_refine_ls_R_factor_all 0.0436
_refine_ls_R_factor_gt 0.0425
_refine_ls_shift/su_max 0.001
_refine_ls_shift/su_mean 0.000
_refine_ls_structure_factor_coef Fsqd
_refine_ls_weighting_details 'calc w = 1/[\s^2^(Fo^2^)+(0.0792P)^2^+0.0614P] where P=(Fo^2^+2Fc^2^)/3'
_refine_ls_weighting_scheme calc
_refine_ls_wR_factor_gt 0.1100
_refine_ls_wR_factor_ref 0.1117
_reflns_number_gt 398
_reflns_number_total 413
_reflns_threshold_expression I>2\s(I)
_cod_data_source_file hj3051.cif
_cod_data_source_block I
_cod_database_code 2016262
_cod_database_fobs_code 2016262

loop_
_symmetry_equiv_pos_as_xyz
'x, y, z'
'-x, -y, z+1/2'
'-x, y, z'
'x, -y, z+1/2'
'x+1/2, y+1/2, z'
'-x+1/2, -y+1/2, z+1/2'
'-x+1/2, y+1/2, z'
'x+1/2, -y+1/2, z+1/2'

loop_
_atom_site_type_symbol
_atom_site_label
_atom_site_fract_x
_atom_site_fract_y
_atom_site_fract_z
_atom_site_U_iso_or_equiv
_atom_site_adp_type
_atom_site_calc_flag
_atom_site_refinement_flags
_atom_site_occupancy
O O1 0.0000 -0.0396(4) -0.0842(3) 0.0638(12) Uani d S 1
O O2 0.0000 0.5820(3) 0.0475(2) 0.0391(8) Uani d S 1
O O7 0.0000 0.6077(4) 0.2715(2) 0.0453(7) Uani d S 1
N N1 0.0000 -0.0102(4) 0.0923(2) 0.0296(6) Uani d S 1
H H1 0.0000 -0.1418 0.1013 0.035 Uiso calc S 1
N N3 0.0000 0.2684(4) -0.0146(2) 0.0331(7) Uani d S 1
H H3 0.0000 0.3198 -0.0785 0.040 Uiso calc S 1
C C2 0.0000 0.0662(4) -0.0081(3) 0.0338(8) Uani d S 1
C C4 0.0000 0.4038(5) 0.0669(2) 0.0280(8) Uani d S 1
C C5 0.0000 0.3117(4) 0.1698(3) 0.0272(6) Uani d S 1
C C6 0.0000 0.1092(4) 0.1763(2) 0.0266(6) Uani d S 1
H H6 0.0000 0.0475 0.2456 0.032 Uiso calc S 1
C C7 0.0000 0.4268(5) 0.2660(3) 0.0338(8) Uani d S 1
H H7 0.0000 0.3523 0.3317 0.041 Uiso calc S 1

loop_
_atom_site_aniso_label
_atom_site_aniso_U_11
_atom_site_aniso_U_22
_atom_site_aniso_U_33
_atom_site_aniso_U_12
_atom_site_aniso_U_13
_atom_site_aniso_U_23
O1 0.0302(14) 0.0192(12) 0.0204(12) 0.000 0.000 -0.0039(12)
O2 0.077(2) 0.0104(9) 0.0294(13) 0.000 0.000 0.0012(9)
O7 0.088(2) 0.0215(11) 0.0263(13) 0.000 0.000 -0.0086(10)
N1 0.0578(15) 0.0103(9) 0.0207(12) 0.000 0.000 0.0027(9)
N3 0.0687(19) 0.0137(10) 0.0168(11) 0.000 0.000 0.0020(9)
C2 0.069(2) 0.0140(12) 0.0185(16) 0.000 0.000 -0.0006(11)
C4 0.050(2) 0.0118(11) 0.0223(17) 0.000 0.000 0.0005(10)
C5 0.0473(16) 0.0155(11) 0.0189(12) 0.000 0.000 -0.0001(11)
C6 0.0463(16) 0.0162(12) 0.0172(13) 0.000 0.000 -0.0009(10)
C7 0.062(2) 0.0184(14) 0.0205(14) 0.000 0.000 -0.0033(11)

loop_
_atom_type_symbol
_atom_type_description
_atom_type_scat_dispersion_real
_atom_type_scat_dispersion_imag
_atom_type_scat_source
O O 0.0106 0.0060 'International Tables Vol C Tables 4.2.6.8 and 6.1.1.4'
N N 0.0061 0.0033 'International Tables Vol C Tables 4.2.6.8 and 6.1.1.4'
C C 0.0033 0.0016 'International Tables Vol C Tables 4.2.6.8 and 6.1.1.4'
H H 0.0000 0.0000 'International Tables Vol C Tables 4.2.6.8 and 6.1.1.4'

loop_
_geom_angle_atom_site_label_1
_geom_angle_atom_site_label_2
_geom_angle_atom_site_label_3
_geom_angle
C6 N1 C2 121.7(3)
C6 N1 H1 119.1
C2 N1 H1 119.1
C2 N3 C4 127.5(3)
C2 N3 H3 116.3
C4 N3 H3 116.3
O1 C2 N3 122.5(3)
O1 C2 N1 122.3(3)
N3 C2 N1 115.2(3)
O2 C4 N3 119.2(3)
O2 C4 C5 126.8(3)
N3 C4 C5 114.0(3)
C6 C5 C7 118.5(3)
C6 C5 C4 118.6(3)
C7 C5 C4 122.9(3)
N1 C6 C5 123.1(3)
N1 C6 H6 118.5
C5 C6 H6 118.5
O7 C7 C5 125.3(3)
O7 C7 H7 117.3
C5 C7 H7 117.3

loop_
_geom_bond_atom_site_label_1
_geom_bond_atom_site_label_2
_geom_bond_distance
O1 C2 1.207(4)
O2 C4 1.220(3)
O7 C7 1.215(4)
N1 C6 1.343(4)
N1 C2 1.386(4)
N1 H1 0.8900
N3 C2 1.358(4)
N3 C4 1.384(4)
N3 H3 0.8900
C4 C5 1.458(4)
C5 C6 1.360(3)
C5 C7 1.456(5)
C6 H6 0.9800
C7 H7 0.9800

loop_
_geom_hbond_atom_site_label_D
_geom_hbond_atom_site_label_H
_geom_hbond_atom_site_label_A
_geom_hbond_site_symmetry_A
_geom_hbond_distance_DH
_geom_hbond_distance_HA
_geom_hbond_distance_DA
_geom_hbond_angle_DHA
N1 H1 O2 1_545 0.89 1.98 2.794(3) 152.1
N1 H1 O7 1_545 0.89 2.75 3.442(4) 135.0
N3 H3 O7 2_564 0.89 1.99 2.868(4) 171.4
C6 H6 O1 2 0.98 2.18 3.108(5) 156.5
C7 H7 O1 2 0.98 2.36 3.231(5) 147.9
C7 H7 O2 2_565 0.98 2.80 3.613(5) 140.3

loop_
_geom_torsion_atom_site_label_1
_geom_torsion_atom_site_label_2
_geom_torsion_atom_site_label_3
_geom_torsion_atom_site_label_4
_geom_torsion
C4 N3 C2 O1 180.0
C4 N3 C2 N1 0.0
C6 N1 C2 O1 180.0
C6 N1 C2 N3 0.0
C2 N3 C4 O2 180.0
C2 N3 C4 C5 0.0
O2 C4 C5 C6 180.0
N3 C4 C5 C6 0.0
O2 C4 C5 C7 0.0
N3 C4 C5 C7 180.0
C2 N1 C6 C5 0.0
C7 C5 C6 N1 180.0
C4 C5 C6 N1 0.0
C6 C5 C7 O7 180.0
C4 C5 C7 O7 0.0

loop_
_cod_related_entry_id
_cod_related_entry_database
_cod_related_entry_code
1 ChemSpider 269368
